data_7040119
loop_
_publ_author_name
'Zhao, Dan'
'Liu, Xiao-Hui'
'Shi, Zhuang-Zhi'
'Zhu, Chen-Dan'
'Zhao, Yue'
'Wang, Peng'
'Sun, Wei-Yin'

_publ_section_title
;
 Three powerful dinuclear metal-organic catalysts for converting CO2 into
 organic carbonates.
;
_journal_issue 36
_journal_name_full 'Dalton transactions (Cambridge, England : 2003)'
_journal_page_first 14184
_journal_page_last 14190
_journal_paper_doi 10.1039/c6dt02755e
_journal_volume 45
_journal_year 2016
_chemical_formula_moiety 'C22 H36 Cd2 N6 O2, 2(Cl O4), C2 H3 N'
_chemical_formula_sum 'C24 H39 Cd2 Cl2 N7 O10'
_chemical_formula_weight 881.32
_chemical_name_systematic
; 
 ? 
;
_space_group_IT_number 19
_symmetry_cell_setting orthorhombic
_symmetry_space_group_name_Hall 'P 2ac 2ab'
_symmetry_space_group_name_H-M 'P 21 21 21'
_atom_sites_solution_hydrogens geom
_atom_sites_solution_primary direct
_atom_sites_solution_secondary difmap
_audit_creation_method SHELXL-97
_audit_update_record
;
2016-07-12 deposited with the CCDC.
2016-08-02 downloaded from the CCDC.
;
_cell_angle_alpha 90.00
_cell_angle_beta 90.00
_cell_angle_gamma 90.00
_cell_formula_units_Z 4
_cell_length_a 11.6570(10)
_cell_length_b 16.0490(10)
_cell_length_c 17.4020(10)
_cell_measurement_reflns_used 5700
_cell_measurement_temperature 293(2)
_cell_measurement_theta_max 23.13
_cell_measurement_theta_min 2.16
_cell_volume 3255.6(4)
_computing_cell_refinement 'Bruker SMART'
_computing_data_collection 'Bruker SMART'
_computing_data_reduction 'Bruker SAINT'
_computing_molecular_graphics 'Bruker SHELXTL'
_computing_publication_material 'Bruker SHELXTL'
_computing_structure_refinement 'Bruker SHELXTL'
_computing_structure_solution 'Bruker SHELXTL'
_diffrn_ambient_temperature 293(2)
_diffrn_measured_fraction_theta_full 0.983
_diffrn_measured_fraction_theta_max 0.983
_diffrn_measurement_device_type 'CCD area detector'
_diffrn_measurement_method 'phi and omega scans'
_diffrn_radiation_monochromator graphite
_diffrn_radiation_source 'fine-focus sealed tube'
_diffrn_radiation_type MoK\a
_diffrn_radiation_wavelength 0.71073
_diffrn_reflns_av_R_equivalents 0.0431
_diffrn_reflns_av_unetI/netI 0.0331
_diffrn_reflns_limit_h_max 14
_diffrn_reflns_limit_h_min -14
_diffrn_reflns_limit_k_max 17
_diffrn_reflns_limit_k_min -19
_diffrn_reflns_limit_l_max 21
_diffrn_reflns_limit_l_min -20
_diffrn_reflns_number 19585
_diffrn_reflns_theta_full 26.02
_diffrn_reflns_theta_max 26.02
_diffrn_reflns_theta_min 1.73
_exptl_absorpt_coefficient_mu 1.533
_exptl_absorpt_correction_T_max 0.7491
_exptl_absorpt_correction_T_min 0.6563
_exptl_absorpt_correction_type multi-scan
_exptl_absorpt_process_details sadabs
_exptl_crystal_colour colorless
_exptl_crystal_density_diffrn 1.798
_exptl_crystal_density_method 'not measured'
_exptl_crystal_description block
_exptl_crystal_F_000 1768
_exptl_crystal_size_max 0.30
_exptl_crystal_size_mid 0.30
_exptl_crystal_size_min 0.20
_refine_diff_density_max 1.784
_refine_diff_density_min -1.031
_refine_diff_density_rms 0.217
_refine_ls_abs_structure_details 'Flack (1983), 3535 Friedel pairs'
_refine_ls_abs_structure_Flack 0.41(7)
_refine_ls_extinction_method none
_refine_ls_goodness_of_fit_ref 1.076
_refine_ls_hydrogen_treatment constr
_refine_ls_matrix_type full
_refine_ls_number_parameters 443
_refine_ls_number_reflns 3535
_refine_ls_number_restraints 138
_refine_ls_restrained_S_all 1.098
_refine_ls_R_factor_all 0.0736
_refine_ls_R_factor_gt 0.0666
_refine_ls_shift/su_max 0.002
_refine_ls_shift/su_mean 0.000
_refine_ls_structure_factor_coef Fsqd
_refine_ls_weighting_details 'calc w=1/[\s^2^(Fo^2^)+(0.1472P)^2^+3.6450P] where P=(Fo^2^+2Fc^2^)/3'
_refine_ls_weighting_scheme calc
_refine_ls_wR_factor_gt 0.1795
_refine_ls_wR_factor_ref 0.1883
_reflns_number_gt 3166
_reflns_number_total 3535
_reflns_threshold_expression >2sigma(I)
_cod_data_source_file c6dt02755e2.cif
_cod_data_source_block 3
_cod_depositor_comments
;
The following automatic conversions were performed:

'_symmetry_cell_setting' value 'Orthorhombic' changed to
'orthorhombic' according to
/usr/data/users/saulius/crontab/automatic-downloads/rss-feeds/RSC/lib/dictionaries/cif_core.dic
dictionary named 'cif_core.dic' version 2.4.2 from 2011-04-26.

Automatic conversion script
Id: cif_fix_values 4268 2015-11-12 08:31:59Z antanas 

 Adding full bibliography for 7040117--7040122.cif.
;
_cod_original_sg_symbol_H-M 'P2(1)2(1)2(1) '
_cod_database_code 7040119

loop_
_symmetry_equiv_pos_as_xyz
'x, y, z'
'-x+1/2, -y, z+1/2'
'x+1/2, -y+1/2, -z'
'-x, y+1/2, -z+1/2'

loop_
_atom_site_label
_atom_site_type_symbol
_atom_site_fract_x
_atom_site_fract_y
_atom_site_fract_z
_atom_site_U_iso_or_equiv
_atom_site_adp_type
_atom_site_occupancy
_atom_site_symmetry_multiplicity
_atom_site_calc_flag
_atom_site_refinement_flags
_atom_site_disorder_assembly
_atom_site_disorder_group
Cd1 Cd 0.63808(8) -0.05758(6) 0.47554(5) 0.0454(3) Uani 1 1 d U . .
Cd2 Cd 0.48106(8) 0.09313(5) 0.50918(6) 0.0451(3) Uani 1 1 d U . .
N1 N 0.5437(7) 0.2132(5) 0.5215(6) 0.0353(19) Uani 1 1 d . . .
H1A H 0.6209 0.2129 0.5191 0.042 Uiso 1 1 calc R . .
H1B H 0.5171 0.2457 0.4833 0.042 Uiso 1 1 calc R . .
N2 N 0.3233(8) 0.0774(6) 0.4567(6) 0.040(2) Uani 1 1 d . . .
H2A H 0.3221 0.1039 0.4112 0.049 Uiso 1 1 calc R . .
H2B H 0.3097 0.0229 0.4485 0.049 Uiso 1 1 calc R . .
N3 N 0.3811(8) 0.1245(5) 0.6092(5) 0.0303(18) Uani 1 1 d . . .
N4 N 0.5566(9) -0.1431(6) 0.4097(6) 0.039(2) Uani 1 1 d . . .
H4A H 0.5280 -0.1837 0.4397 0.047 Uiso 1 1 calc R . .
H4B H 0.4978 -0.1187 0.3848 0.047 Uiso 1 1 calc R . .
N5 N 0.7602(8) -0.0971(6) 0.5515(5) 0.036(2) Uani 1 1 d . . .
H5A H 0.7607 -0.0633 0.5928 0.043 Uiso 1 1 calc R . .
H5B H 0.7431 -0.1489 0.5676 0.043 Uiso 1 1 calc R . .
N6 N 0.7757(6) -0.0718(5) 0.3933(5) 0.0236(16) Uani 1 1 d . . .
O1 O 0.6030(6) 0.0570(5) 0.4335(4) 0.0326(11) Uani 1 1 d U . .
O2 O 0.5257(6) -0.0152(4) 0.5580(4) 0.0252(13) Uani 1 1 d . . .
O7 O 0.1220(11) 0.7905(9) 0.4912(9) 0.088(4) Uani 1 1 d U . .
O8 O 0.3032(14) 0.7946(11) 0.4378(12) 0.107(5) Uani 1 1 d U . .
O9 O 0.1541(18) 0.8647(13) 0.3824(11) 0.125(6) Uani 1 1 d U . .
O10 O 0.233(3) 0.9077(17) 0.4937(16) 0.172(10) Uani 1 1 d U . .
C1 C 0.6429(8) 0.0952(6) 0.3715(5) 0.0222(16) Uani 1 1 d . . .
C2 C 0.5814(10) 0.1623(6) 0.3391(6) 0.032(2) Uani 1 1 d . . .
H2 H 0.5124 0.1788 0.3612 0.039 Uiso 1 1 calc R . .
C3 C 0.6218(11) 0.2039(7) 0.2748(6) 0.040(2) Uani 1 1 d . . .
H3 H 0.5794 0.2482 0.2552 0.047 Uiso 1 1 calc R . .
C4 C 0.7205(11) 0.1825(8) 0.2399(6) 0.041(3) Uani 1 1 d . . .
H4 H 0.7464 0.2113 0.1968 0.049 Uiso 1 1 calc R . .
C5 C 0.7849(10) 0.1136(6) 0.2711(6) 0.033(2) Uani 1 1 d . . .
H5 H 0.8518 0.0965 0.2467 0.040 Uiso 1 1 calc R . .
C6 C 0.7488(8) 0.0723(5) 0.3371(5) 0.0241(18) Uani 1 1 d . . .
C7 C 0.8283(9) 0.0092(6) 0.3723(6) 0.031(2) Uani 1 1 d . . .
H7A H 0.8904 -0.0013 0.3365 0.037 Uiso 1 1 calc R . .
H7B H 0.8617 0.0334 0.4182 0.037 Uiso 1 1 calc R . .
C8 C 0.7240(9) -0.1122(6) 0.3253(5) 0.028(2) Uani 1 1 d . . .
H8A H 0.7838 -0.1365 0.2937 0.033 Uiso 1 1 calc R . .
H8B H 0.6835 -0.0710 0.2948 0.033 Uiso 1 1 calc R . .
C9 C 0.6401(10) -0.1805(6) 0.3514(6) 0.033(2) Uani 1 1 d . . .
H9A H 0.5981 -0.2020 0.3075 0.039 Uiso 1 1 calc R . .
H9B H 0.6820 -0.2262 0.3747 0.039 Uiso 1 1 calc R . .
C10 C 0.8613(9) -0.1227(7) 0.4317(6) 0.033(2) Uani 1 1 d . . .
H10A H 0.9339 -0.1176 0.4049 0.039 Uiso 1 1 calc R . .
H10B H 0.8380 -0.1807 0.4296 0.039 Uiso 1 1 calc R . .
C11 C 0.8771(9) -0.0971(8) 0.5148(6) 0.042(3) Uani 1 1 d . . .
H11A H 0.9273 -0.1361 0.5410 0.050 Uiso 1 1 calc R . .
H11B H 0.9110 -0.0420 0.5177 0.050 Uiso 1 1 calc R . .
C12 C 0.4787(8) -0.0530(5) 0.6173(5) 0.0196(15) Uani 1 1 d . . .
C13 C 0.4282(9) -0.0078(7) 0.6778(6) 0.031(2) Uani 1 1 d . . .
C14 C 0.3761(10) -0.0498(8) 0.7383(6) 0.044(3) Uani 1 1 d . . .
H14 H 0.3409 -0.0191 0.7771 0.053 Uiso 1 1 calc R . .
C15 C 0.3751(10) -0.1373(9) 0.7427(7) 0.047(3) Uani 1 1 d . . .
H15 H 0.3385 -0.1646 0.7830 0.057 Uiso 1 1 calc R . .
C16 C 0.4320(11) -0.1834(7) 0.6831(7) 0.039(3) Uani 1 1 d . . .
H16 H 0.4360 -0.2412 0.6857 0.047 Uiso 1 1 calc R . .
C17 C 0.4808(11) -0.1416(6) 0.6221(6) 0.035(2) Uani 1 1 d . . .
H17 H 0.5160 -0.1719 0.5832 0.042 Uiso 1 1 calc R . .
C18 C 0.4289(12) 0.0852(8) 0.6789(6) 0.042(3) Uani 1 1 d . . .
H18A H 0.3853 0.1041 0.7231 0.051 Uiso 1 1 calc R . .
H18B H 0.5074 0.1041 0.6856 0.051 Uiso 1 1 calc R . .
C19 C 0.3894(13) 0.2169(7) 0.6161(9) 0.055(3) Uani 1 1 d U . .
H19A H 0.3344 0.2427 0.5817 0.066 Uiso 1 1 calc R . .
H19B H 0.3704 0.2335 0.6682 0.066 Uiso 1 1 calc R . .
C20 C 0.2356(10) 0.1122(10) 0.5080(11) 0.061(4) Uani 1 1 d . . .
H20A H 0.1618 0.0877 0.4957 0.074 Uiso 1 1 calc R . .
H20B H 0.2301 0.1718 0.4995 0.074 Uiso 1 1 calc R . .
C22 C 0.5055(12) 0.2464(7) 0.5971(8) 0.048(3) Uani 1 1 d . . .
H22A H 0.5586 0.2287 0.6367 0.057 Uiso 1 1 calc R . .
H22B H 0.5059 0.3069 0.5956 0.057 Uiso 1 1 calc R . .
C23 C 0.2636(9) 0.0958(8) 0.5929(7) 0.041(3) Uani 1 1 d . . .
H35A H 0.2096 0.1252 0.6254 0.049 Uiso 1 1 calc R . .
H35B H 0.2572 0.0367 0.6038 0.049 Uiso 1 1 calc R . .
Cl1 Cl 0.8465(3) 0.14771(17) 0.60176(16) 0.0402(6) Uani 1 1 d U . .
O3 O 0.798(3) 0.0780(15) 0.6393(14) 0.060(6) Uani 0.50(2) 1 d PU A 1
O4 O 0.966(2) 0.1412(18) 0.5980(19) 0.072(5) Uani 0.50(2) 1 d PU A 1
O5 O 0.801(2) 0.1533(16) 0.5241(12) 0.065(5) Uani 0.50(2) 1 d PU A 1
O6 O 0.823(2) 0.2241(15) 0.6418(16) 0.064(6) Uani 0.50(2) 1 d PU A 1
O3' O 0.751(3) 0.0946(17) 0.6198(18) 0.070(7) Uani 0.50(2) 1 d PU A 2
O4' O 0.948(2) 0.1294(18) 0.5533(18) 0.075(5) Uani 0.50(2) 1 d PU A 2
O5' O 0.947(3) 0.1472(19) 0.645(2) 0.085(6) Uani 0.50(2) 1 d PU A 2
O6' O 0.815(3) 0.2297(19) 0.599(2) 0.090(9) Uani 0.50(2) 1 d PU A 2
Cl2 Cl 0.2041(2) 0.84380(16) 0.45433(18) 0.0380(6) Uani 1 1 d . . .
C25 C 0.0775(11) 0.9946(12) 0.7448(9) 0.061(4) Uani 1 1 d . . .
N7 N 0.0902(13) 1.0286(13) 0.8013(10) 0.084(5) Uani 1 1 d . . .
C24 C 0.0566(18) 0.9498(13) 0.6781(10) 0.079(6) Uani 1 1 d . . .
H24A H 0.0824 0.9811 0.6343 0.119 Uiso 1 1 d R . .
H24B H 0.0981 0.8982 0.6809 0.119 Uiso 1 1 d R . .
H24C H -0.0239 0.9384 0.6730 0.119 Uiso 1 1 d R . .

loop_
_atom_site_aniso_label
_atom_site_aniso_U_11
_atom_site_aniso_U_22
_atom_site_aniso_U_33
_atom_site_aniso_U_23
_atom_site_aniso_U_13
_atom_site_aniso_U_12
Cd1 0.0476(5) 0.0434(5) 0.0450(5) -0.0011(4) 0.0034(4) 0.0071(4)
Cd2 0.0418(5) 0.0395(4) 0.0541(5) -0.0008(4) 0.0078(4) 0.0027(3)
N1 0.032(4) 0.020(3) 0.054(5) 0.000(4) -0.006(4) -0.005(3)
N2 0.029(4) 0.042(5) 0.050(6) 0.003(4) -0.004(4) -0.004(4)
N3 0.034(4) 0.023(4) 0.033(4) 0.000(3) 0.019(4) 0.010(3)
N4 0.036(5) 0.038(5) 0.044(5) -0.008(4) 0.004(4) -0.004(4)
N5 0.044(5) 0.045(5) 0.019(4) -0.002(4) -0.009(4) 0.015(5)
N6 0.017(3) 0.027(4) 0.027(4) -0.010(3) -0.007(3) 0.005(3)
O1 0.0301(19) 0.0342(16) 0.0335(19) -0.0005(15) 0.0011(14) -0.0035(17)
O2 0.031(3) 0.020(3) 0.024(3) 0.005(2) 0.017(3) 0.007(3)
O7 0.071(6) 0.083(7) 0.110(8) 0.024(6) 0.020(6) -0.016(5)
O8 0.077(7) 0.106(8) 0.139(10) 0.002(8) 0.011(7) 0.015(7)
O9 0.111(9) 0.161(10) 0.104(9) 0.043(8) -0.011(8) 0.010(8)
O10 0.186(13) 0.150(12) 0.180(13) -0.010(10) 0.002(10) -0.010(9)
C1 0.025(4) 0.021(4) 0.021(4) 0.001(3) 0.002(3) -0.001(4)
C2 0.035(5) 0.027(5) 0.035(5) 0.003(4) -0.001(4) 0.006(4)
C3 0.055(7) 0.028(5) 0.036(5) 0.004(4) -0.010(5) -0.003(5)
C4 0.056(7) 0.051(6) 0.015(4) 0.003(4) 0.002(4) -0.021(6)
C5 0.041(5) 0.036(5) 0.023(4) -0.007(4) 0.013(4) -0.014(4)
C6 0.022(4) 0.023(4) 0.027(4) -0.005(3) 0.008(3) -0.005(3)
C7 0.027(5) 0.035(5) 0.030(5) -0.012(4) 0.007(4) -0.005(4)
C8 0.035(5) 0.030(5) 0.018(4) -0.011(4) -0.001(4) 0.001(4)
C9 0.039(5) 0.031(5) 0.028(5) -0.008(4) -0.002(5) -0.005(4)
C10 0.023(4) 0.045(5) 0.031(5) -0.007(4) -0.003(4) 0.023(4)
C11 0.027(5) 0.057(6) 0.040(5) -0.012(5) -0.015(4) 0.022(5)
C12 0.020(4) 0.020(4) 0.019(4) 0.002(3) -0.004(3) -0.004(3)
C13 0.032(5) 0.035(5) 0.025(4) 0.003(4) 0.009(4) 0.009(4)
C14 0.047(7) 0.058(7) 0.027(5) 0.015(5) 0.017(5) -0.001(6)
C15 0.032(6) 0.066(8) 0.043(6) 0.031(6) 0.004(5) -0.003(6)
C16 0.046(6) 0.037(6) 0.035(6) 0.012(5) -0.007(5) -0.014(5)
C17 0.052(6) 0.020(4) 0.032(5) 0.004(4) -0.009(5) -0.017(5)
C18 0.053(7) 0.046(6) 0.028(5) -0.007(5) 0.013(5) 0.004(5)
C19 0.072(7) 0.028(5) 0.064(7) -0.013(5) 0.023(6) 0.023(5)
C20 0.023(5) 0.064(8) 0.097(12) 0.033(8) 0.010(6) 0.010(5)
C22 0.058(8) 0.030(5) 0.056(7) -0.020(5) -0.009(6) 0.004(5)
C23 0.026(5) 0.040(5) 0.057(7) 0.007(6) 0.011(5) 0.014(5)
Cl1 0.0463(15) 0.0395(13) 0.0350(13) 0.0032(10) -0.0040(11) -0.0079(12)
O3 0.072(10) 0.055(9) 0.053(9) 0.013(7) -0.001(8) -0.013(8)
O4 0.068(8) 0.079(8) 0.070(9) 0.002(8) 0.000(7) 0.005(7)
O5 0.072(9) 0.087(9) 0.036(7) 0.000(7) -0.021(7) 0.013(7)
O6 0.072(10) 0.053(9) 0.067(10) -0.018(8) 0.013(8) 0.000(8)
O3' 0.067(10) 0.061(10) 0.082(11) 0.008(8) -0.011(9) -0.011(8)
O4' 0.069(8) 0.078(8) 0.079(9) -0.004(7) 0.016(7) 0.008(7)
O5' 0.086(9) 0.088(9) 0.081(9) 0.001(8) -0.010(8) 0.006(7)
O6' 0.095(12) 0.071(11) 0.106(13) -0.001(9) -0.002(10) 0.020(9)
Cl2 0.0330(12) 0.0307(11) 0.0503(15) 0.0017(11) 0.0028(11) -0.0073(10)
C25 0.032(6) 0.091(11) 0.059(8) -0.006(9) 0.004(6) -0.012(7)
N7 0.047(7) 0.118(13) 0.086(10) -0.024(10) 0.010(7) -0.007(8)
C24 0.092(13) 0.088(12) 0.057(9) -0.004(9) -0.013(9) -0.045(11)

loop_
_atom_type_symbol
_atom_type_description
_atom_type_scat_dispersion_real
_atom_type_scat_dispersion_imag
_atom_type_scat_source
C C 0.0033 0.0016 'International Tables Vol C Tables 4.2.6.8 and 6.1.1.4'
H H 0.0000 0.0000 'International Tables Vol C Tables 4.2.6.8 and 6.1.1.4'
N N 0.0061 0.0033 'International Tables Vol C Tables 4.2.6.8 and 6.1.1.4'
O O 0.0106 0.0060 'International Tables Vol C Tables 4.2.6.8 and 6.1.1.4'
Cl Cl 0.1484 0.1585 'International Tables Vol C Tables 4.2.6.8 and 6.1.1.4'
Cd Cd -0.8075 1.2024 'International Tables Vol C Tables 4.2.6.8 and 6.1.1.4'

loop_
_geom_angle_atom_site_label_1
_geom_angle_atom_site_label_2
_geom_angle_atom_site_label_3
_geom_angle
O1 Cd1 N4 108.4(4)
O1 Cd1 N5 131.1(4)
N4 Cd1 N5 118.9(4)
O1 Cd1 O2 79.8(3)
N4 Cd1 O2 108.7(3)
N5 Cd1 O2 95.4(3)
O1 Cd1 N6 90.4(3)
N4 Cd1 N6 84.3(3)
N5 Cd1 N6 83.0(3)
O2 Cd1 N6 165.6(3)
O1 Cd1 Cd2 40.2(2)
N4 Cd1 Cd2 111.1(3)
N5 Cd1 Cd2 122.2(3)
O2 Cd1 Cd2 39.85(17)
N6 Cd1 Cd2 130.4(2)
O2 Cd2 O1 81.1(3)
O2 Cd2 N2 108.2(4)
O1 Cd2 N2 107.6(4)
O2 Cd2 N1 132.2(3)
O1 Cd2 N1 94.9(3)
N2 Cd2 N1 118.2(4)
O2 Cd2 N3 90.0(3)
O1 Cd2 N3 166.7(3)
N2 Cd2 N3 84.5(4)
N1 Cd2 N3 83.7(4)
O2 Cd2 Cd1 41.18(17)
O1 Cd2 Cd1 40.2(2)
N2 Cd2 Cd1 110.3(3)
N1 Cd2 Cd1 122.6(3)
N3 Cd2 Cd1 131.0(2)
C22 N1 Cd2 108.6(7)
C22 N1 H1A 110.0
Cd2 N1 H1A 110.0
C22 N1 H1B 110.0
Cd2 N1 H1B 110.0
H1A N1 H1B 108.4
C20 N2 Cd2 107.7(9)
C20 N2 H2A 110.2
Cd2 N2 H2A 110.2
C20 N2 H2B 110.2
Cd2 N2 H2B 110.2
H2A N2 H2B 108.5
C23 N3 C18 112.1(9)
C23 N3 C19 112.7(10)
C18 N3 C19 109.5(10)
C23 N3 Cd2 105.9(7)
C18 N3 Cd2 111.1(6)
C19 N3 Cd2 105.2(7)
C9 N4 Cd1 110.1(7)
C9 N4 H4A 109.6
Cd1 N4 H4A 109.6
C9 N4 H4B 109.6
Cd1 N4 H4B 109.6
H4A N4 H4B 108.1
C11 N5 Cd1 110.8(6)
C11 N5 H5A 109.5
Cd1 N5 H5A 109.5
C11 N5 H5B 109.5
Cd1 N5 H5B 109.5
H5A N5 H5B 108.1
C10 N6 C8 113.6(7)
C10 N6 C7 108.8(8)
C8 N6 C7 110.9(7)
C10 N6 Cd1 105.3(6)
C8 N6 Cd1 105.9(6)
C7 N6 Cd1 112.2(5)
C1 O1 Cd1 130.1(6)
C1 O1 Cd2 130.1(6)
Cd1 O1 Cd2 99.6(3)
C12 O2 Cd2 128.6(6)
C12 O2 Cd1 131.2(5)
Cd2 O2 Cd1 99.0(3)
O1 C1 C2 120.0(9)
O1 C1 C6 121.9(8)
C2 C1 C6 118.1(9)
C3 C2 C1 121.2(10)
C3 C2 H2 119.4
C1 C2 H2 119.4
C4 C3 C2 122.1(11)
C4 C3 H3 118.9
C2 C3 H3 118.9
C3 C4 C5 118.1(9)
C3 C4 H4 121.0
C5 C4 H4 121.0
C6 C5 C4 121.3(10)
C6 C5 H5 119.4
C4 C5 H5 119.4
C5 C6 C1 119.1(9)
C5 C6 C7 118.2(9)
C1 C6 C7 122.5(8)
N6 C7 C6 115.8(8)
N6 C7 H7A 108.3
C6 C7 H7A 108.3
N6 C7 H7B 108.3
C6 C7 H7B 108.3
H7A C7 H7B 107.4
N6 C8 C9 109.7(8)
N6 C8 H8A 109.7
C9 C8 H8A 109.7
N6 C8 H8B 109.7
C9 C8 H8B 109.7
H8A C8 H8B 108.2
N4 C9 C8 108.6(8)
N4 C9 H9A 110.0
C8 C9 H9A 110.0
N4 C9 H9B 110.0
C8 C9 H9B 110.0
H9A C9 H9B 108.3
N6 C10 C11 111.7(8)
N6 C10 H10A 109.3
C11 C10 H10A 109.3
N6 C10 H10B 109.3
C11 C10 H10B 109.3
H10A C10 H10B 107.9
N5 C11 C10 107.2(8)
N5 C11 H11A 110.3
C10 C11 H11A 110.3
N5 C11 H11B 110.3
C10 C11 H11B 110.3
H11A C11 H11B 108.5
O2 C12 C13 121.5(8)
O2 C12 C17 119.9(9)
C13 C12 C17 118.5(9)
C14 C13 C12 120.0(10)
C14 C13 C18 118.5(10)
C12 C13 C18 121.5(9)
C13 C14 C15 121.9(11)
C13 C14 H14 119.0
C15 C14 H14 119.0
C14 C15 C16 118.1(10)
C14 C15 H15 120.9
C16 C15 H15 120.9
C17 C16 C15 119.7(11)
C17 C16 H16 120.1
C15 C16 H16 120.1
C16 C17 C12 121.6(11)
C16 C17 H17 119.2
C12 C17 H17 119.2
N3 C18 C13 114.4(10)
N3 C18 H18A 108.7
C13 C18 H18A 108.7
N3 C18 H18B 108.7
C13 C18 H18B 108.7
H18A C18 H18B 107.6
C22 C19 N3 111.2(9)
C22 C19 H19A 109.4
N3 C19 H19A 109.4
C22 C19 H19B 109.4
N3 C19 H19B 109.4
H19A C19 H19B 108.0
N2 C20 C23 111.8(10)
N2 C20 H20A 109.3
C23 C20 H20A 109.3
N2 C20 H20B 109.3
C23 C20 H20B 109.3
H20A C20 H20B 107.9
C19 C22 N1 111.0(10)
C19 C22 H22A 109.4
N1 C22 H22A 109.4
C19 C22 H22B 109.4
N1 C22 H22B 109.4
H22A C22 H22B 108.0
N3 C23 C20 109.2(10)
N3 C23 H35A 109.8
C20 C23 H35A 109.8
N3 C23 H35B 109.8
C20 C23 H35B 109.8
H35A C23 H35B 108.3
O6' Cl1 O4 110(2)
O6' Cl1 O5' 104(2)
O4 Cl1 O5' 35.5(14)
O6' Cl1 O3 132(2)
O4 Cl1 O3 111.2(17)
O5' Cl1 O3 94.9(18)
O6' Cl1 O6 31.2(15)
O4 Cl1 O6 106.1(17)
O5' Cl1 O6 84.5(18)
O3 Cl1 O6 112.0(15)
O6' Cl1 O3' 112(2)
O4 Cl1 O3' 137.5(18)
O5' Cl1 O3' 122.2(18)
O3 Cl1 O3' 28.3(12)
O6 Cl1 O3' 104.6(16)
O6' Cl1 O5 79.1(19)
O4 Cl1 O5 108.7(17)
O5' Cl1 O5 143.7(18)
O3 Cl1 O5 109.5(15)
O6 Cl1 O5 109.3(16)
O3' Cl1 O5 87.7(16)
O6' Cl1 O4' 112(2)
O4 Cl1 O4' 33.3(14)
O5' Cl1 O4' 68.5(17)
O3 Cl1 O4' 115.2(16)
O6 Cl1 O4' 126.7(16)
O3' Cl1 O4' 128.7(16)
O5 Cl1 O4' 76.7(16)
O10 Cl2 O9 113.0(16)
O10 Cl2 O8 109.7(16)
O9 Cl2 O8 106.6(12)
O10 Cl2 O7 114.5(15)
O9 Cl2 O7 105.1(11)
O8 Cl2 O7 107.4(10)
N7 C25 C24 176.2(18)
C25 C24 H24A 109.7
C25 C24 H24B 108.4
H24A C24 H24B 109.5
C25 C24 H24C 110.3
H24A C24 H24C 109.5
H24B C24 H24C 109.5

loop_
_geom_bond_atom_site_label_1
_geom_bond_atom_site_label_2
_geom_bond_distance
Cd1 O1 2.021(7)
Cd1 N4 2.024(9)
Cd1 N5 2.044(8)
Cd1 O2 2.059(6)
Cd1 N6 2.162(8)
Cd1 Cd2 3.0891(12)
Cd2 O2 2.004(6)
Cd2 O1 2.023(7)
Cd2 N2 2.069(9)
Cd2 N1 2.072(8)
Cd2 N3 2.154(8)
N1 C22 1.488(16)
N1 H1A 0.9000
N1 H1B 0.9000
N2 C20 1.467(18)
N2 H2A 0.9000
N2 H2B 0.9000
N3 C23 1.473(15)
N3 C18 1.477(15)
N3 C19 1.492(14)
N4 C9 1.528(14)
N4 H4A 0.9000
N4 H4B 0.9000
N5 C11 1.505(15)
N5 H5A 0.9000
N5 H5B 0.9000
N6 C10 1.453(12)
N6 C8 1.477(11)
N6 C7 1.483(12)
O1 C1 1.325(11)
O2 C12 1.316(10)
O7 Cl2 1.434(12)
O8 Cl2 1.429(16)
O9 Cl2 1.421(18)
O10 Cl2 1.28(3)
C1 C2 1.411(13)
C1 C6 1.421(13)
C2 C3 1.386(16)
C2 H2 0.9300
C3 C4 1.345(19)
C3 H3 0.9300
C4 C5 1.443(17)
C4 H4 0.9300
C5 C6 1.390(13)
C5 H5 0.9300
C6 C7 1.503(14)
C7 H7A 0.9700
C7 H7B 0.9700
C8 C9 1.539(14)
C8 H8A 0.9700
C8 H8B 0.9700
C9 H9A 0.9700
C9 H9B 0.9700
C10 C11 1.515(14)
C10 H10A 0.9700
C10 H10B 0.9700
C11 H11A 0.9700
C11 H11B 0.9700
C12 C13 1.407(13)
C12 C17 1.424(12)
C13 C14 1.390(14)
C13 C18 1.493(17)
C14 C15 1.407(19)
C14 H14 0.9300
C15 C16 1.436(19)
C15 H15 0.9300
C16 C17 1.379(15)
C16 H16 0.9300
C17 H17 0.9300
C18 H18A 0.9700
C18 H18B 0.9700
C19 C22 1.47(2)
C19 H19A 0.9700
C19 H19B 0.9700
C20 C23 1.54(2)
C20 H20A 0.9700
C20 H20B 0.9700
C22 H22A 0.9700
C22 H22B 0.9700
C23 H35A 0.9700
C23 H35B 0.9700
Cl1 O6' 1.37(3)
Cl1 O4 1.39(3)
Cl1 O5' 1.40(3)
Cl1 O3 1.41(2)
Cl1 O6 1.44(2)
Cl1 O3' 1.44(3)
Cl1 O5 1.453(19)
Cl1 O4' 1.48(3)
C25 N7 1.13(2)
C25 C24 1.39(2)
C24 H24A 0.9600
C24 H24B 0.9600
C24 H24C 0.9600

loop_
_geom_torsion_atom_site_label_1
_geom_torsion_atom_site_label_2
_geom_torsion_atom_site_label_3
_geom_torsion_atom_site_label_4
_geom_torsion
O1 Cd1 Cd2 O2 -171.9(4)
N4 Cd1 Cd2 O2 94.2(4)
N5 Cd1 Cd2 O2 -54.5(5)
N6 Cd1 Cd2 O2 -164.9(4)
N4 Cd1 Cd2 O1 -93.9(4)
N5 Cd1 Cd2 O1 117.3(5)
O2 Cd1 Cd2 O1 171.9(4)
N6 Cd1 Cd2 O1 7.0(4)
O1 Cd1 Cd2 N2 93.5(4)
N4 Cd1 Cd2 N2 -0.5(4)
N5 Cd1 Cd2 N2 -149.2(5)
O2 Cd1 Cd2 N2 -94.7(4)
N6 Cd1 Cd2 N2 100.4(4)
O1 Cd1 Cd2 N1 -53.2(5)
N4 Cd1 Cd2 N1 -147.1(5)
N5 Cd1 Cd2 N1 64.1(5)
O2 Cd1 Cd2 N1 118.7(5)
N6 Cd1 Cd2 N1 -46.2(4)
O1 Cd1 Cd2 N3 -165.8(5)
N4 Cd1 Cd2 N3 100.3(5)
N5 Cd1 Cd2 N3 -48.4(5)
O2 Cd1 Cd2 N3 6.1(5)
N6 Cd1 Cd2 N3 -158.8(4)
O2 Cd2 N1 C22 -73.4(8)
O1 Cd2 N1 C22 -155.9(7)
N2 Cd2 N1 C22 91.2(8)
N3 Cd2 N1 C22 10.9(7)
Cd1 Cd2 N1 C22 -124.6(7)
O2 Cd2 N2 C20 100.1(8)
O1 Cd2 N2 C20 -173.7(7)
N1 Cd2 N2 C20 -67.9(9)
N3 Cd2 N2 C20 11.9(8)
Cd1 Cd2 N2 C20 143.8(7)
O2 Cd2 N3 C23 -93.1(7)
O1 Cd2 N3 C23 -140.8(13)
N2 Cd2 N3 C23 15.2(7)
N1 Cd2 N3 C23 134.4(7)
Cd1 Cd2 N3 C23 -97.1(7)
O2 Cd2 N3 C18 28.9(8)
O1 Cd2 N3 C18 -18.9(18)
N2 Cd2 N3 C18 137.1(8)
N1 Cd2 N3 C18 -103.6(8)
Cd1 Cd2 N3 C18 24.9(9)
O2 Cd2 N3 C19 147.3(9)
O1 Cd2 N3 C19 99.6(15)
N2 Cd2 N3 C19 -104.4(9)
N1 Cd2 N3 C19 14.8(9)
Cd1 Cd2 N3 C19 143.3(8)
O1 Cd1 N4 C9 98.9(7)
N5 Cd1 N4 C9 -68.4(8)
O2 Cd1 N4 C9 -175.9(6)
N6 Cd1 N4 C9 10.4(7)
Cd2 Cd1 N4 C9 141.7(6)
O1 Cd1 N5 C11 -73.1(8)
N4 Cd1 N5 C11 90.9(8)
O2 Cd1 N5 C11 -154.3(8)
N6 Cd1 N5 C11 11.3(8)
Cd2 Cd1 N5 C11 -122.7(7)
O1 Cd1 N6 C10 147.8(6)
N4 Cd1 N6 C10 -103.7(7)
N5 Cd1 N6 C10 16.3(6)
O2 Cd1 N6 C10 101.1(12)
Cd2 Cd1 N6 C10 143.3(5)
O1 Cd1 N6 C8 -91.5(6)
N4 Cd1 N6 C8 17.0(6)
N5 Cd1 N6 C8 137.0(6)
O2 Cd1 N6 C8 -138.2(10)
Cd2 Cd1 N6 C8 -96.0(6)
O1 Cd1 N6 C7 29.6(6)
N4 Cd1 N6 C7 138.1(7)
N5 Cd1 N6 C7 -101.9(7)
O2 Cd1 N6 C7 -17.1(15)
Cd2 Cd1 N6 C7 25.1(7)
N4 Cd1 O1 C1 -75.1(8)
N5 Cd1 O1 C1 90.1(9)
O2 Cd1 O1 C1 178.5(8)
N6 Cd1 O1 C1 9.1(8)
Cd2 Cd1 O1 C1 -176.2(10)
N4 Cd1 O1 Cd2 101.2(4)
N5 Cd1 O1 Cd2 -93.6(5)
O2 Cd1 O1 Cd2 -5.3(3)
N6 Cd1 O1 Cd2 -174.7(3)
O2 Cd2 O1 C1 -178.4(8)
N2 Cd2 O1 C1 75.3(8)
N1 Cd2 O1 C1 -46.4(8)
N3 Cd2 O1 C1 -129.8(13)
Cd1 Cd2 O1 C1 176.2(10)
O2 Cd2 O1 Cd1 5.4(3)
N2 Cd2 O1 Cd1 -100.9(4)
N1 Cd2 O1 Cd1 137.4(4)
N3 Cd2 O1 Cd1 53.9(15)
O1 Cd2 O2 C12 -174.0(8)
N2 Cd2 O2 C12 -68.3(8)
N1 Cd2 O2 C12 97.4(8)
N3 Cd2 O2 C12 15.9(8)
Cd1 Cd2 O2 C12 -168.7(9)
O1 Cd2 O2 Cd1 -5.3(3)
N2 Cd2 O2 Cd1 100.4(4)
N1 Cd2 O2 Cd1 -93.9(5)
N3 Cd2 O2 Cd1 -175.4(4)
O1 Cd1 O2 C12 173.6(8)
N4 Cd1 O2 C12 67.4(9)
N5 Cd1 O2 C12 -55.6(8)
N6 Cd1 O2 C12 -138.8(10)
Cd2 Cd1 O2 C12 168.2(10)
O1 Cd1 O2 Cd2 5.3(3)
N4 Cd1 O2 Cd2 -100.9(4)
N5 Cd1 O2 Cd2 136.2(4)
N6 Cd1 O2 Cd2 53.0(13)
Cd1 O1 C1 C2 159.3(7)
Cd2 O1 C1 C2 -15.8(13)
Cd1 O1 C1 C6 -22.5(13)
Cd2 O1 C1 C6 162.4(7)
O1 C1 C2 C3 179.2(9)
C6 C1 C2 C3 1.0(15)
C1 C2 C3 C4 0.5(17)
C2 C3 C4 C5 0.1(16)
C3 C4 C5 C6 -2.4(16)
C4 C5 C6 C1 3.9(14)
C4 C5 C6 C7 -171.7(9)
O1 C1 C6 C5 178.7(9)
C2 C1 C6 C5 -3.1(14)
O1 C1 C6 C7 -6.0(14)
C2 C1 C6 C7 172.2(9)
C10 N6 C7 C6 -175.7(8)
C8 N6 C7 C6 58.6(10)
Cd1 N6 C7 C6 -59.5(9)
C5 C6 C7 N6 -132.9(9)
C1 C6 C7 N6 51.6(12)
C10 N6 C8 C9 74.2(11)
C7 N6 C8 C9 -162.9(8)
Cd1 N6 C8 C9 -40.9(8)
Cd1 N4 C9 C8 -35.5(10)
N6 C8 C9 N4 51.8(11)
C8 N6 C10 C11 -157.2(9)
C7 N6 C10 C11 78.7(11)
Cd1 N6 C10 C11 -41.8(10)
Cd1 N5 C11 C10 -35.9(11)
N6 C10 C11 N5 52.9(13)
Cd2 O2 C12 C13 -31.9(12)
Cd1 O2 C12 C13 163.1(7)
Cd2 O2 C12 C17 149.6(8)
Cd1 O2 C12 C17 -15.4(13)
O2 C12 C13 C14 177.9(10)
C17 C12 C13 C14 -3.6(15)
O2 C12 C13 C18 -2.2(15)
C17 C12 C13 C18 176.4(11)
C12 C13 C14 C15 2.0(18)
C18 C13 C14 C15 -177.9(12)
C13 C14 C15 C16 1.3(19)
C14 C15 C16 C17 -3.1(18)
C15 C16 C17 C12 1.5(18)
O2 C12 C17 C16 -179.7(9)
C13 C12 C17 C16 1.8(16)
C23 N3 C18 C13 55.6(12)
C19 N3 C18 C13 -178.5(10)
Cd2 N3 C18 C13 -62.7(11)
C14 C13 C18 N3 -125.7(11)
C12 C13 C18 N3 54.3(15)
C23 N3 C19 C22 -154.1(11)
C18 N3 C19 C22 80.4(13)
Cd2 N3 C19 C22 -39.1(14)
Cd2 N2 C20 C23 -37.1(13)
N3 C19 C22 N1 51.8(15)
Cd2 N1 C22 C19 -36.1(12)
C18 N3 C23 C20 -159.6(10)
C19 N3 C23 C20 76.2(12)
Cd2 N3 C23 C20 -38.3(10)
N2 C20 C23 N3 52.5(14)
